data_4327846
loop_
_publ_author_name
'Limin Yang'
'Xiaohui Hua'
'Junhui Xue'
'Qinghua Pan'
'Lei Yu'
'Weihong Li'
'Yizhuang Xu'
'Guozhong Zhao'
'Liming Liu'
'Kexin Liu'
'Jia'er Chen'
'Jinguang Wu'

_publ_contact_author 'LiMin Yang'
_publ_contact_author_address
;  School of Physics
   Peking University
   Beijing,100871
   P.R.China
;
_publ_contact_author_email yanglm@pku.edu.cn
_publ_contact_author_fax +86-10-62758849
_publ_contact_author_phone +86-10-62751889
_publ_section_title
;
 Interactions between Metal Ions and Carbohydrates. Spectroscopic
 Characterization and the Topology Coordination Behavior of Erythritol
 with Trivalent Lanthanide Ions
;
_journal_name_full 'Inorganic Chemistry'
_journal_page_first 499
_journal_page_last 510
_journal_paper_doi 10.1021/ic2019605
_journal_volume 51
_journal_year 2012
_chemical_formula_sum 'C6 H16 N3 O14 Y'
_chemical_formula_weight 443.13
_chemical_name_systematic
; 
 ? 
;
_space_group_IT_number 14
_symmetry_cell_setting monoclinic
_symmetry_space_group_name_Hall '-P 2ybc'
_symmetry_space_group_name_H-M 'P 1 21/c 1'
_atom_sites_solution_hydrogens geom
_atom_sites_solution_primary direct
_atom_sites_solution_secondary difmap
_audit_creation_method SHELXL-97
_cell_angle_alpha 90.00
_cell_angle_beta 100.37(3)
_cell_angle_gamma 90.00
_cell_formula_units_Z 4
_cell_length_a 7.7827(16)
_cell_length_b 12.816(3)
_cell_length_c 15.132(3)
_cell_measurement_reflns_used 4742
_cell_measurement_temperature 173.1500
_cell_measurement_theta_max 27.4753
_cell_measurement_theta_min 2.6607
_cell_volume 1484.7(6)
_computing_cell_refinement 'CrystalClear (Rigaku Inc., 2007)'
_computing_data_collection 'CrystalClear (Rigaku Inc., 2007)'
_computing_data_reduction 'CrystalClear (Rigaku Inc., 2007)'
_computing_structure_refinement 'SHELXL-97 (Sheldrick, 1997)'
_computing_structure_solution 'SHELXS-97 (Sheldrick, 1990)'
_diffrn_ambient_temperature 173.15
_diffrn_detector_area_resol_mean 28.5714
_diffrn_measured_fraction_theta_full 0.996
_diffrn_measured_fraction_theta_max 0.996
_diffrn_measurement_method dtprofit.ref
_diffrn_radiation_monochromator graphite
_diffrn_radiation_source 'fine-focus sealed tube'
_diffrn_radiation_type MoK\a
_diffrn_radiation_wavelength 0.71073
_diffrn_reflns_av_R_equivalents 0.0636
_diffrn_reflns_av_sigmaI/netI 0.0527
_diffrn_reflns_limit_h_max 10
_diffrn_reflns_limit_h_min -10
_diffrn_reflns_limit_k_max 16
_diffrn_reflns_limit_k_min -15
_diffrn_reflns_limit_l_max 18
_diffrn_reflns_limit_l_min -19
_diffrn_reflns_number 12922
_diffrn_reflns_theta_full 27.48
_diffrn_reflns_theta_max 27.48
_diffrn_reflns_theta_min 2.10
_exptl_absorpt_coefficient_mu 4.013
_exptl_absorpt_correction_T_max 1.000
_exptl_absorpt_correction_T_min 0.5738
_exptl_absorpt_correction_type multi-scan
_exptl_crystal_colour colorless
_exptl_crystal_density_diffrn 1.983
_exptl_crystal_description plate
_exptl_crystal_F_000 896
_exptl_crystal_size_max 0.300
_exptl_crystal_size_mid 0.250
_exptl_crystal_size_min 0.130
_refine_diff_density_max 0.768
_refine_diff_density_min -0.694
_refine_diff_density_rms 0.166
_refine_ls_extinction_method none
_refine_ls_goodness_of_fit_ref 1.323
_refine_ls_hydrogen_treatment mixed
_refine_ls_matrix_type full
_refine_ls_number_parameters 239
_refine_ls_number_reflns 3398
_refine_ls_number_restraints 0
_refine_ls_restrained_S_all 1.323
_refine_ls_R_factor_all 0.0669
_refine_ls_R_factor_gt 0.0577
_refine_ls_shift/su_max 0.000
_refine_ls_shift/su_mean 0.000
_refine_ls_structure_factor_coef Fsqd
_refine_ls_weighting_details 'calc w=1/[\s^2^(Fo^2^)+(0.0498P)^2^+2.2496P] where P=(Fo^2^+2Fc^2^)/3'
_refine_ls_weighting_scheme calc
_refine_ls_wR_factor_gt 0.1238
_refine_ls_wR_factor_ref 0.1392
_reflns_number_gt 3126
_reflns_number_total 3398
_reflns_threshold_expression >2sigma(I)
_cod_data_source_file ic2019605_si_001_2.cif
_cod_data_source_block 1343
_cod_original_cell_volume 1484.6(5)
_cod_database_code 4327846

loop_
_symmetry_equiv_pos_as_xyz
'x, y, z'
'-x, y+1/2, -z+1/2'
'-x, -y, -z'
'x, -y-1/2, z-1/2'

loop_
_atom_site_label
_atom_site_type_symbol
_atom_site_fract_x
_atom_site_fract_y
_atom_site_fract_z
_atom_site_U_iso_or_equiv
_atom_site_adp_type
_atom_site_occupancy
_atom_site_symmetry_multiplicity
_atom_site_calc_flag
_atom_site_refinement_flags
Y1 Y 0.62520(5) 0.89587(3) 0.24689(3) 0.01465(15) Uani 1 1 d .
O5 O 0.6821(4) 1.0950(2) 0.2631(2) 0.0208(7) Uani 1 1 d .
O9 O 0.9194(5) 0.6278(3) 0.2864(3) 0.0300(9) Uani 1 1 d .
O1 O 0.4325(4) 0.9876(3) 0.1257(2) 0.0239(8) Uani 1 1 d .
O4 O 0.8505(4) 0.9899(2) 0.3503(2) 0.0193(7) Uani 1 1 d .
O10 O 0.3582(4) 0.8114(3) 0.2587(2) 0.0178(7) Uani 1 1 d .
H10 H 0.341(7) 0.755(5) 0.243(4) 0.021 Uiso 1 1 d .
O3 O 0.3003(5) 0.9113(3) 0.0025(2) 0.0308(9) Uani 1 1 d .
O11 O 0.6339(4) 0.8264(3) 0.3919(2) 0.0181(7) Uani 1 1 d .
H11 H 0.680(7) 0.856(4) 0.433(4) 0.022 Uiso 1 1 d .
O7 O 0.6729(4) 0.7042(3) 0.2315(2) 0.0222(7) Uani 1 1 d .
O2 O 0.4796(5) 0.8247(3) 0.1029(2) 0.0228(7) Uani 1 1 d .
O12 O 0.4297(4) 0.9933(2) 0.3297(2) 0.0170(7) Uani 1 1 d .
H12 H 0.401(7) 1.051(4) 0.308(4) 0.020 Uiso 1 1 d .
O14 O 0.8052(5) 0.9494(3) 0.1449(2) 0.0245(8) Uani 1 1 d .
H14 H 0.766(8) 0.988(5) 0.110(4) 0.029 Uiso 1 1 d .
N1 N 0.4011(5) 0.9082(3) 0.0746(3) 0.0198(9) Uani 1 1 d .
O8 O 0.8981(4) 0.7967(2) 0.2869(3) 0.0239(8) Uani 1 1 d .
O6 O 0.8900(5) 1.1567(3) 0.3658(3) 0.0304(9) Uani 1 1 d .
N2 N 0.8101(5) 1.0827(3) 0.3275(3) 0.0174(8) Uani 1 1 d .
C5 C 0.9513(6) 0.9068(4) 0.1077(3) 0.0223(10) Uani 1 1 d .
H5A H 1.0250 0.8654 0.1532 0.027 Uiso 1 1 calc R
H5B H 1.0211 0.9635 0.0908 0.027 Uiso 1 1 calc R
N3 N 0.8341(5) 0.7066(3) 0.2693(3) 0.0212(9) Uani 1 1 d .
C3 C 0.2840(6) 0.9374(4) 0.3562(3) 0.0167(9) Uani 1 1 d .
H3 H 0.177(7) 0.956(4) 0.309(4) 0.020 Uiso 1 1 d .
C2 C 0.3227(6) 0.8213(4) 0.3485(3) 0.0181(10) Uani 1 1 d .
H2 H 0.225(7) 0.789(4) 0.354(4) 0.022 Uiso 1 1 d .
O13 O 0.2268(5) 1.0780(3) 0.4549(2) 0.0234(8) Uani 1 1 d .
H13 H 0.142(8) 1.089(4) 0.423(4) 0.028 Uiso 1 1 d .
C1 C 0.4777(6) 0.7797(4) 0.4124(3) 0.0195(10) Uani 1 1 d .
H1A H 0.4666 0.7960 0.4738 0.023 Uiso 1 1 calc R
H1B H 0.4835 0.7044 0.4067 0.023 Uiso 1 1 calc R
C4 C 0.2584(6) 0.9683(4) 0.4492(3) 0.0191(10) Uani 1 1 d .
H4A H 0.1602 0.9300 0.4644 0.023 Uiso 1 1 calc R
H4B H 0.3617 0.9497 0.4923 0.023 Uiso 1 1 calc R
C6 C 0.8873(7) 0.8405(4) 0.0276(3) 0.0276(12) Uani 1 1 d .
H6A H 0.8154 0.7855 0.0440 0.041 Uiso 1 1 calc R
H6B H 0.9851 0.8109 0.0059 0.041 Uiso 1 1 calc R
H6C H 0.8200 0.8824 -0.0187 0.041 Uiso 1 1 calc R

loop_
_atom_site_aniso_label
_atom_site_aniso_U_11
_atom_site_aniso_U_22
_atom_site_aniso_U_33
_atom_site_aniso_U_23
_atom_site_aniso_U_13
_atom_site_aniso_U_12
Y1 0.0161(2) 0.0141(2) 0.0137(2) 0.00030(17) 0.00237(16) 0.00043(16)
O5 0.0179(16) 0.0220(18) 0.0213(18) 0.0040(14) 0.0009(14) 0.0027(13)
O9 0.030(2) 0.0203(18) 0.039(2) 0.0016(16) 0.0046(17) 0.0086(15)
O1 0.0277(18) 0.0189(17) 0.0235(19) -0.0007(14) 0.0006(15) 0.0028(14)
O4 0.0230(17) 0.0114(16) 0.0226(18) 0.0028(13) 0.0017(14) 0.0000(13)
O10 0.0194(17) 0.0158(16) 0.0181(17) -0.0021(14) 0.0034(13) -0.0020(13)
O3 0.028(2) 0.044(2) 0.0180(19) 0.0062(16) -0.0035(16) 0.0035(16)
O11 0.0167(16) 0.0203(17) 0.0162(17) -0.0013(14) 0.0000(13) -0.0034(13)
O7 0.0164(16) 0.0244(18) 0.0242(19) -0.0047(15) -0.0008(14) 0.0009(14)
O2 0.0309(19) 0.0224(17) 0.0146(17) -0.0016(14) 0.0027(14) 0.0065(14)
O12 0.0192(16) 0.0120(15) 0.0205(18) 0.0026(13) 0.0056(14) -0.0002(13)
O14 0.028(2) 0.025(2) 0.022(2) 0.0048(15) 0.0088(16) 0.0049(15)
N1 0.022(2) 0.025(2) 0.015(2) 0.0008(16) 0.0072(16) 0.0003(16)
O8 0.0230(18) 0.0172(17) 0.031(2) -0.0018(15) 0.0049(15) -0.0007(14)
O6 0.032(2) 0.0234(19) 0.033(2) -0.0066(16) -0.0008(17) -0.0084(16)
N2 0.0170(19) 0.0159(19) 0.021(2) 0.0016(16) 0.0068(16) -0.0017(15)
C5 0.022(2) 0.022(2) 0.024(3) 0.000(2) 0.007(2) 0.0011(19)
N3 0.022(2) 0.021(2) 0.022(2) 0.0007(17) 0.0084(17) 0.0033(17)
C3 0.012(2) 0.021(2) 0.017(2) 0.0015(19) 0.0012(18) -0.0034(18)
C2 0.021(2) 0.015(2) 0.019(2) -0.0029(18) 0.0050(19) -0.0053(18)
O13 0.0237(18) 0.0245(18) 0.0207(19) -0.0063(15) 0.0005(15) 0.0029(15)
C1 0.019(2) 0.020(2) 0.020(2) 0.0028(19) 0.0040(19) 0.0006(18)
C4 0.023(2) 0.019(2) 0.015(2) -0.0012(19) 0.0025(19) 0.0034(19)
C6 0.038(3) 0.020(3) 0.025(3) -0.003(2) 0.006(2) 0.001(2)

loop_
_atom_type_symbol
_atom_type_description
_atom_type_scat_dispersion_real
_atom_type_scat_dispersion_imag
_atom_type_scat_source
C C 0.0033 0.0016 'International Tables Vol C Tables 4.2.6.8 and 6.1.1.4'
H H 0.0000 0.0000 'International Tables Vol C Tables 4.2.6.8 and 6.1.1.4'
N N 0.0061 0.0033 'International Tables Vol C Tables 4.2.6.8 and 6.1.1.4'
O O 0.0106 0.0060 'International Tables Vol C Tables 4.2.6.8 and 6.1.1.4'
Y Y -2.7962 3.5667 'International Tables Vol C Tables 4.2.6.8 and 6.1.1.4'

loop_
_geom_angle_atom_site_label_1
_geom_angle_atom_site_label_2
_geom_angle_atom_site_label_3
_geom_angle
O11 Y1 O14 142.72(12)
O11 Y1 O10 68.71(12)
O14 Y1 O10 144.04(12)
O11 Y1 O2 128.30(12)
O14 Y1 O2 76.16(12)
O10 Y1 O2 68.04(12)
O11 Y1 O4 72.16(11)
O14 Y1 O4 80.44(12)
O10 Y1 O4 135.34(12)
O2 Y1 O4 156.59(12)
O11 Y1 O1 142.08(12)
O14 Y1 O1 74.16(12)
O10 Y1 O1 81.36(12)
O2 Y1 O1 52.34(11)
O4 Y1 O1 120.91(11)
O11 Y1 O8 72.33(12)
O14 Y1 O8 73.95(12)
O10 Y1 O8 118.31(11)
O2 Y1 O8 105.56(12)
O4 Y1 O8 66.97(11)
O1 Y1 O8 144.95(12)
O11 Y1 O12 68.70(11)
O14 Y1 O12 132.38(12)
O10 Y1 O12 64.32(11)
O2 Y1 O12 114.24(11)
O4 Y1 O12 82.13(11)
O1 Y1 O12 77.73(11)
O8 Y1 O12 136.00(12)
O11 Y1 O7 74.68(12)
O14 Y1 O7 96.26(12)
O10 Y1 O7 72.90(11)
O2 Y1 O7 66.63(11)
O4 Y1 O7 116.22(10)
O1 Y1 O7 118.87(11)
O8 Y1 O7 51.56(11)
O12 Y1 O7 131.09(11)
O11 Y1 O5 107.90(11)
O14 Y1 O5 70.45(12)
O10 Y1 O5 125.26(11)
O2 Y1 O5 119.70(11)
O4 Y1 O5 50.54(10)
O1 Y1 O5 70.72(11)
O8 Y1 O5 111.14(11)
O12 Y1 O5 64.27(11)
O7 Y1 O5 161.66(11)
O11 Y1 N1 141.04(11)
O14 Y1 N1 74.08(12)
O10 Y1 N1 72.36(11)
O2 Y1 N1 26.09(11)
O4 Y1 N1 143.38(11)
O1 Y1 N1 26.26(11)
O8 Y1 N1 127.60(12)
O12 Y1 N1 95.94(11)
O7 Y1 N1 92.63(11)
O5 Y1 N1 95.58(11)
O11 Y1 N3 69.79(11)
O14 Y1 N3 86.19(12)
O10 Y1 N3 95.11(12)
O2 Y1 N3 87.26(11)
O4 Y1 N3 90.87(11)
O1 Y1 N3 137.91(12)
O8 Y1 N3 25.61(11)
O12 Y1 N3 138.06(11)
O7 Y1 N3 26.07(11)
O5 Y1 N3 136.71(11)
N1 Y1 N3 112.83(12)
N2 O5 Y1 92.7(2)
N1 O1 Y1 95.5(3)
N2 O4 Y1 100.1(3)
C2 O10 Y1 110.5(3)
C1 O11 Y1 118.3(3)
N3 O7 Y1 94.8(2)
N1 O2 Y1 96.0(3)
C3 O12 Y1 118.1(3)
C5 O14 Y1 137.4(3)
O3 N1 O2 121.4(4)
O3 N1 O1 122.4(4)
O2 N1 O1 116.1(4)
O3 N1 Y1 177.4(3)
O2 N1 Y1 57.9(2)
O1 N1 Y1 58.2(2)
N3 O8 Y1 97.5(3)
O6 N2 O4 121.5(4)
O6 N2 O5 121.9(4)
O4 N2 O5 116.6(4)
O6 N2 Y1 176.0(3)
O4 N2 Y1 54.9(2)
O5 N2 Y1 61.7(2)
O14 C5 C6 110.9(4)
O9 N3 O8 122.4(4)
O9 N3 O7 122.0(4)
O8 N3 O7 115.6(4)
O9 N3 Y1 174.3(3)
O8 N3 Y1 56.9(2)
O7 N3 Y1 59.1(2)
O12 C3 C4 111.6(4)
O12 C3 C2 106.5(4)
C4 C3 C2 112.8(4)
O10 C2 C1 107.9(4)
O10 C2 C3 103.4(4)
C1 C2 C3 116.3(4)
O11 C1 C2 108.9(4)
O13 C4 C3 111.5(4)

loop_
_geom_bond_atom_site_label_1
_geom_bond_atom_site_label_2
_geom_bond_distance
Y1 O11 2.358(3)
Y1 O14 2.365(4)
Y1 O10 2.378(3)
Y1 O2 2.444(3)
Y1 O4 2.447(3)
Y1 O1 2.450(3)
Y1 O8 2.456(3)
Y1 O12 2.476(3)
Y1 O7 2.502(3)
Y1 O5 2.594(3)
Y1 N1 2.868(4)
Y1 N3 2.906(4)
O5 N2 1.272(5)
O9 N3 1.211(5)
O1 N1 1.275(5)
O4 N2 1.262(5)
O10 C2 1.440(5)
O3 N1 1.224(5)
O11 C1 1.439(5)
O7 N3 1.282(5)
O2 N1 1.269(5)
O12 C3 1.457(5)
O14 C5 1.462(6)
O8 N3 1.267(5)
O6 N2 1.222(5)
C5 C6 1.491(7)
C3 C4 1.509(6)
C3 C2 1.527(7)
C2 C1 1.502(7)
O13 C4 1.433(6)
